data_7024172
loop_
_publ_author_name
'Haak, Robert M.'
'Mart\'inez Belmonte, Marta'
'Escudero-Ad\'an, Eduardo C'
'Benet-Buchholz, Jordi'
'Kleij, Arjan W.'

_publ_section_title
;
 Olefin metathesis as a tool for multinuclear Co(III)salen catalyst
 construction: access to cooperative catalysts.
;
_journal_issue 2
_journal_name_full 'Dalton transactions (Cambridge, England : 2003)'
_journal_page_first 593
_journal_page_last 602
_journal_paper_doi 10.1039/b911856j
_journal_volume 39
_journal_year 2010
_chemical_formula_sum 'C20 H20 O6'
_chemical_formula_weight 356.36
_chemical_name_systematic
;
?
;
_space_group_IT_number 14
_symmetry_cell_setting monoclinic
_symmetry_space_group_name_Hall '-P 2ybc'
_symmetry_space_group_name_H-M 'P 1 21/c 1'
_atom_sites_solution_hydrogens geom
_atom_sites_solution_primary direct
_atom_sites_solution_secondary difmap
_audit_creation_method SHELXL-97
_cell_angle_alpha 90.00
_cell_angle_beta 93.249(16)
_cell_angle_gamma 90.00
_cell_formula_units_Z 2
_cell_length_a 4.031(2)
_cell_length_b 12.305(7)
_cell_length_c 16.759(10)
_cell_measurement_reflns_used 810
_cell_measurement_temperature 100(2)
_cell_measurement_theta_max 26.98
_cell_measurement_theta_min 2.43
_cell_volume 829.9(8)
_computing_cell_refinement 'Bruker APEX2 v2009.1-0'
_computing_data_collection 'Bruker APEX2 v2009.1-0'
_computing_data_reduction 'Bruker SAINT V7.60A'
_computing_molecular_graphics 'Bruker SHELXTL'
_computing_publication_material 'Bruker SHELXTL'
_computing_structure_refinement 'SHELXS-97 (Sheldrick, 2008)'
_computing_structure_solution 'SHELXS-97 (Sheldrick, 2008)'
_diffrn_ambient_temperature 100(2)
_diffrn_detector_area_resol_mean 512
_diffrn_detector_type '4K CCD area detector APEX II'
_diffrn_measured_fraction_theta_full 0.996
_diffrn_measured_fraction_theta_max 0.996
_diffrn_measurement_device_type 'Kappa 4-axis goniometer bruker-nonius'
_diffrn_measurement_method
;
Fullsphere data collection, phi and omega scans
;
_diffrn_measurement_specimen_support 'magnetic support whith 10 micron nylon fiber cryoloop'
_diffrn_radiation_monochromator 'Multilayer Montel 200 mirrors'
_diffrn_radiation_type MoK\a
_diffrn_radiation_wavelength 0.71073
_diffrn_reflns_av_R_equivalents 0.1316
_diffrn_reflns_av_sigmaI/netI 0.1268
_diffrn_reflns_limit_h_max 5
_diffrn_reflns_limit_h_min -4
_diffrn_reflns_limit_k_max 18
_diffrn_reflns_limit_k_min -17
_diffrn_reflns_limit_l_max 22
_diffrn_reflns_limit_l_min -24
_diffrn_reflns_number 10529
_diffrn_reflns_theta_full 31.61
_diffrn_reflns_theta_max 31.61
_diffrn_reflns_theta_min 2.43
_diffrn_source 'rotating anode X-ray tube'
_diffrn_source_current 70
_diffrn_source_power 50
_diffrn_source_size '3 mm x 0.3 mm fine focus'
_diffrn_source_type 'Bruker-Nonius FR 591'
_exptl_absorpt_coefficient_mu 0.105
_exptl_absorpt_correction_T_max 1.0000
_exptl_absorpt_correction_T_min 0.8200
_exptl_absorpt_correction_type empirical
_exptl_absorpt_process_details
;
SADABS Version 2008/1 Bruker-Nonius
Blessing, Acta Cryst. (1995) A51 33-38
;
_exptl_crystal_colour yellow
_exptl_crystal_density_diffrn 1.426
_exptl_crystal_density_method 'not measured'
_exptl_crystal_description needle
_exptl_crystal_F_000 376
_exptl_crystal_size_max 0.25
_exptl_crystal_size_mid 0.03
_exptl_crystal_size_min 0.02
_refine_diff_density_max 0.376
_refine_diff_density_min -0.338
_refine_diff_density_rms 0.085
_refine_ls_extinction_method none
_refine_ls_goodness_of_fit_ref 1.024
_refine_ls_hydrogen_treatment noref
_refine_ls_matrix_type full
_refine_ls_number_parameters 109
_refine_ls_number_reflns 2765
_refine_ls_number_restraints 0
_refine_ls_restrained_S_all 1.024
_refine_ls_R_factor_all 0.1244
_refine_ls_R_factor_gt 0.0686
_refine_ls_shift/su_max 0.000
_refine_ls_shift/su_mean 0.000
_refine_ls_structure_factor_coef Fsqd
_refine_ls_weighting_details 'calc w=1/[\s^2^(Fo^2^)+(0.0672P)^2^+0.0000P] where P=(Fo^2^+2Fc^2^)/3'
_refine_ls_weighting_scheme calc
_refine_ls_wR_factor_gt 0.1571
_refine_ls_wR_factor_ref 0.1874
_reflns_number_gt 1601
_reflns_number_total 2765
_reflns_threshold_expression >2sigma(I)
_cod_data_source_file b911856j.txt
_cod_data_source_block rmh043_0m
_cod_depositor_comments
;
The following automatic conversions were performed:
'_diffrn_measurement_specimen_suppport' tag replaced with
'_diffrn_measurement_specimen_support'.

Automatic conversion script
Id: cif_correct_tags 1440 2010-10-19 06:21:57Z saulius 

The following automatic conversions were performed:

'_symmetry_cell_setting' value 'Monoclinic' changed to 'monoclinic'
according to /home/saulius/struct/CIF-dictionaries/cif_core.dic
dictionary named 'cif_core.dic' version 2.4.2 from 2011-04-26.

Automatic conversion script
Id: cif_fix_values 1891 2012-01-12 08:04:46Z andrius 
;
_cod_original_cell_volume 830.0(8)
_cod_original_sg_symbol_H-M P2(1)/c
_cod_database_code 7024172

loop_
_symmetry_equiv_pos_as_xyz
'x, y, z'
'-x, y+1/2, -z+1/2'
'-x, -y, -z'
'x, -y-1/2, z-1/2'

loop_
_atom_site_label
_atom_site_type_symbol
_atom_site_fract_x
_atom_site_fract_y
_atom_site_fract_z
_atom_site_U_iso_or_equiv
_atom_site_adp_type
_atom_site_occupancy
_atom_site_symmetry_multiplicity
_atom_site_calc_flag
_atom_site_refinement_flags
C1 C 0.1460(4) 0.11689(15) 0.68728(13) 0.0171(4) Uani 1 1 d .
C2 C 0.3166(4) 0.19719(16) 0.73290(12) 0.0168(4) Uani 1 1 d .
C3 C 0.3229(4) 0.30268(16) 0.70518(12) 0.0171(4) Uani 1 1 d .
H3 H 0.4397 0.3563 0.7363 0.020 Uiso 1 1 calc R
C4 C 0.1607(4) 0.33296(15) 0.63192(12) 0.0159(4) Uani 1 1 d .
C5 C -0.0106(4) 0.25424(16) 0.58814(13) 0.0182(4) Uani 1 1 d .
H5 H -0.1246 0.2732 0.5390 0.022 Uiso 1 1 calc R
C6 C -0.0192(4) 0.14634(15) 0.61509(13) 0.0176(4) Uani 1 1 d .
C7 C 0.1763(4) 0.45035(16) 0.60491(13) 0.0189(4) Uani 1 1 d .
H7A H 0.0114 0.4930 0.6333 0.023 Uiso 1 1 calc R
H7B H 0.3992 0.4797 0.6206 0.023 Uiso 1 1 calc R
C8 C 0.1109(4) 0.46593(16) 0.51675(13) 0.0176(4) Uani 1 1 d .
H8 H 0.2381 0.4237 0.4821 0.021 Uiso 1 1 calc R
C9 C 0.6370(5) 0.23862(17) 0.85318(13) 0.0230(5) Uani 1 1 d .
H9A H 0.7310 0.2025 0.9014 0.034 Uiso 1 1 calc R
H9B H 0.4831 0.2957 0.8683 0.034 Uiso 1 1 calc R
H9C H 0.8165 0.2710 0.8241 0.034 Uiso 1 1 calc R
C10 C -0.20432(18) 0.06590(6) 0.56791(5) 0.0221(4) Uani 1 1 d .
H10 H -0.3207 0.0896 0.5202 0.027 Uiso 1 1 calc R
O1 O 0.46281(18) 0.16085(6) 0.80331(5) 0.0226(4) Uani 1 1 d R
O2 O 0.14956(18) 0.01364(6) 0.71539(5) 0.0230(3) Uani 1 1 d R
H2 H 0.0250 -0.0216 0.6762 0.028 Uiso 1 1 d R
O3 O -0.22145(18) -0.03132(6) 0.58540(5) 0.0279(4) Uani 1 1 d R

loop_
_atom_site_aniso_label
_atom_site_aniso_U_11
_atom_site_aniso_U_22
_atom_site_aniso_U_33
_atom_site_aniso_U_23
_atom_site_aniso_U_13
_atom_site_aniso_U_12
C1 0.0232(7) 0.0087(9) 0.0200(11) 0.0010(8) 0.0068(7) 0.0007(6)
C2 0.0207(7) 0.0140(9) 0.0157(10) 0.0018(8) 0.0021(7) 0.0015(6)
C3 0.0196(7) 0.0132(9) 0.0185(10) -0.0002(8) 0.0021(7) 0.0006(6)
C4 0.0177(7) 0.0116(9) 0.0185(10) 0.0025(8) 0.0026(6) 0.0011(6)
C5 0.0191(7) 0.0153(10) 0.0202(11) 0.0021(8) 0.0013(6) -0.0008(6)
C6 0.0198(7) 0.0125(9) 0.0209(11) -0.0006(8) 0.0046(7) -0.0017(6)
C7 0.0239(8) 0.0122(9) 0.0206(11) 0.0023(8) 0.0012(7) -0.0019(7)
C8 0.0224(7) 0.0109(9) 0.0197(10) 0.0002(8) 0.0038(7) -0.0029(6)
C9 0.0287(8) 0.0185(10) 0.0214(12) -0.0046(9) -0.0024(7) 0.0034(7)
C10 0.0255(8) 0.0170(10) 0.0241(12) -0.0004(9) 0.0038(7) -0.0043(7)
O1 0.0328(7) 0.0149(7) 0.0196(8) 0.0021(6) -0.0040(6) 0.0018(5)
O2 0.0346(7) 0.0097(7) 0.0248(9) 0.0015(6) 0.0017(6) -0.0017(5)
O3 0.0394(7) 0.0146(8) 0.0300(10) -0.0003(7) 0.0027(6) -0.0076(6)

loop_
_atom_type_symbol
_atom_type_description
_atom_type_scat_dispersion_real
_atom_type_scat_dispersion_imag
_atom_type_scat_source
C C 0.0033 0.0016 'International Tables Vol C Tables 4.2.6.8 and 6.1.1.4'
H H 0.0000 0.0000 'International Tables Vol C Tables 4.2.6.8 and 6.1.1.4'
O O 0.0106 0.0060 'International Tables Vol C Tables 4.2.6.8 and 6.1.1.4'

loop_
_geom_angle_atom_site_label_1
_geom_angle_atom_site_label_2
_geom_angle_atom_site_label_3
_geom_angle
_geom_angle_site_symmetry_1
O2 C1 C6 122.70(16) .
O2 C1 C2 118.35(17) .
C6 C1 C2 118.95(18) .
O1 C2 C3 125.78(17) .
O1 C2 C1 114.48(17) .
C3 C2 C1 119.74(18) .
C2 C3 C4 121.75(17) .
C2 C3 H3 119.1 .
C4 C3 H3 119.1 .
C5 C4 C3 118.20(18) .
C5 C4 C7 122.63(18) .
C3 C4 C7 119.17(17) .
C4 C5 C6 120.99(19) .
C4 C5 H5 119.5 .
C6 C5 H5 119.5 .
C1 C6 C5 120.35(17) .
C1 C6 C10 120.13(16) .
C5 C6 C10 119.51(17) .
C8 C7 C4 114.10(17) .
C8 C7 H7A 108.7 .
C4 C7 H7A 108.7 .
C8 C7 H7B 108.7 .
C4 C7 H7B 108.7 .
H7A C7 H7B 107.6 .
C8 C8 C7 125.1(2) 3_566
C8 C8 H8 117.5 3_566
C7 C8 H8 117.5 .
O1 C9 H9A 109.5 .
O1 C9 H9B 109.5 .
H9A C9 H9B 109.5 .
O1 C9 H9C 109.5 .
H9A C9 H9C 109.5 .
H9B C9 H9C 109.5 .
O3 C10 C6 124.54(9) .
O3 C10 H10 117.7 .
C6 C10 H10 117.7 .
C2 O1 C9 117.41(14) .
C1 O2 H2 101.6 .

loop_
_geom_bond_atom_site_label_1
_geom_bond_atom_site_label_2
_geom_bond_distance
_geom_bond_site_symmetry_2
C1 O2 1.355(2) .
C1 C6 1.395(3) .
C1 C2 1.405(3) .
C2 O1 1.364(2) .
C2 C3 1.379(3) .
C3 C4 1.408(3) .
C3 H3 0.9500 .
C4 C5 1.377(3) .
C4 C7 1.516(3) .
C5 C6 1.403(3) .
C5 H5 0.9500 .
C6 C10 1.447(2) .
C7 C8 1.498(3) .
C7 H7A 0.9900 .
C7 H7B 0.9900 .
C8 C8 1.327(4) 3_566
C8 H8 0.9500 .
C9 O1 1.429(2) .
C9 H9A 0.9800 .
C9 H9B 0.9800 .
C9 H9C 0.9800 .
C10 O3 1.2346 .
C10 H10 0.9500 .
O2 H2 0.9138 .

loop_
_geom_torsion_atom_site_label_1
_geom_torsion_atom_site_label_2
_geom_torsion_atom_site_label_3
_geom_torsion_atom_site_label_4
_geom_torsion
_geom_torsion_site_symmetry_4
O2 C1 C2 O1 -1.7(2) .
C6 C1 C2 O1 178.43(15) .
O2 C1 C2 C3 178.78(16) .
C6 C1 C2 C3 -1.1(3) .
O1 C2 C3 C4 -179.21(15) .
C1 C2 C3 C4 0.3(3) .
C2 C3 C4 C5 0.8(3) .
C2 C3 C4 C7 179.85(17) .
C3 C4 C5 C6 -1.0(3) .
C7 C4 C5 C6 179.98(17) .
O2 C1 C6 C5 -178.98(15) .
C2 C1 C6 C5 0.9(3) .
O2 C1 C6 C10 1.8(2) .
C2 C1 C6 C10 -178.37(15) .
C4 C5 C6 C1 0.2(3) .
C4 C5 C6 C10 179.42(15) .
C5 C4 C7 C8 -22.4(2) .
C3 C4 C7 C8 158.53(16) .
C4 C7 C8 C8 127.5(2) 3_566
C1 C6 C10 O3 -2.4(2) .
C5 C6 C10 O3 178.33(11) .
C3 C2 O1 C9 0.3(2) .
C1 C2 O1 C9 -179.21(15) .
